data_7000485
loop_
_publ_author_name
'Lin, Jing-Xiang'
'L\"u, Jian'
'Cao, Rong'
'Chen, Jiu-Tong'
'Su, Cheng-Yong'

_publ_section_title
;
 Supramolecular assembly from decavanadate anion and
 decamethylcucurbit[5]uril
;
_journal_issue 7
_journal_name_full 'Dalton Transactions'
_journal_page_first 1101
_journal_page_last 1103
_journal_paper_doi 10.1039/b817537n
_journal_year 2009
_chemical_formula_sum 'C80 H102 K4 N40 O60 V10'
_chemical_formula_weight 3265
_chemical_name_common triclinic
_chemical_name_systematic
;
?
;
_space_group_IT_number 2
_symmetry_cell_setting triclinic
_symmetry_space_group_name_Hall '-P 1'
_symmetry_space_group_name_H-M 'P -1'
_atom_sites_solution_hydrogens geom
_atom_sites_solution_primary direct
_atom_sites_solution_secondary difmap
_audit_creation_method SHELXL-97
_cell_angle_alpha 113.959(5)
_cell_angle_beta 90.6480(10)
_cell_angle_gamma 98.611(3)
_cell_formula_units_Z 1
_cell_length_a 13.071(4)
_cell_length_b 15.175(5)
_cell_length_c 17.812(6)
_cell_measurement_reflns_used 8230
_cell_measurement_temperature 293(2)
_cell_measurement_theta_max 27.47
_cell_measurement_theta_min 0.601
_cell_volume 3182.1(18)
_computing_cell_refinement 'CrystalClear (Rigaku Corp., 2000)'
_computing_data_collection 'CrystalClear (Rigaku Corp., 2000)'
_computing_data_reduction 'CrystalClear (Rigaku Corp., 2000)'
_computing_molecular_graphics 'Bruker SHELXTL'
_computing_publication_material 'Bruker SHELXTL'
_computing_structure_refinement 'SHELXL-97 (Sheldrick, 1997)'
_computing_structure_solution 'SHELXS-97 (Sheldrick, 1990)'
_diffrn_ambient_temperature 293(2)
_diffrn_measured_fraction_theta_full 0.950
_diffrn_measured_fraction_theta_max 0.950
_diffrn_measurement_device_type 'Bruker mercury'
_diffrn_measurement_method '\w scans'
_diffrn_radiation_monochromator graphite
_diffrn_radiation_source 'fine-focus sealed tube'
_diffrn_radiation_type MoK\a
_diffrn_radiation_wavelength 0.71073
_diffrn_reflns_av_R_equivalents 0.0411
_diffrn_reflns_av_sigmaI/netI 0.0777
_diffrn_reflns_limit_h_max 16
_diffrn_reflns_limit_h_min -16
_diffrn_reflns_limit_k_max 19
_diffrn_reflns_limit_k_min -18
_diffrn_reflns_limit_l_max 23
_diffrn_reflns_limit_l_min -23
_diffrn_reflns_number 24335
_diffrn_reflns_theta_full 27.47
_diffrn_reflns_theta_max 27.47
_diffrn_reflns_theta_min 2.07
_diffrn_standards_decay_% 0
_diffrn_standards_interval_count 0
_diffrn_standards_interval_time .
_diffrn_standards_number 0
_exptl_absorpt_coefficient_mu 0.940
_exptl_absorpt_correction_T_max 0.687
_exptl_absorpt_correction_T_min 0.613
_exptl_absorpt_correction_type multi-scan
_exptl_crystal_colour yellow
_exptl_crystal_density_diffrn 1.704
_exptl_crystal_density_method 'not measured'
_exptl_crystal_description block
_exptl_crystal_F_000 1920
_exptl_crystal_size_max 0.16
_exptl_crystal_size_mid 0.15
_exptl_crystal_size_min 0.12
_refine_diff_density_max 1.528
_refine_diff_density_min -0.710
_refine_diff_density_rms 0.136
_refine_ls_extinction_method none
_refine_ls_goodness_of_fit_ref 1.041
_refine_ls_hydrogen_treatment mixed
_refine_ls_matrix_type full
_refine_ls_number_parameters 905
_refine_ls_number_reflns 13835
_refine_ls_number_restraints 0
_refine_ls_restrained_S_all 1.041
_refine_ls_R_factor_all 0.1162
_refine_ls_R_factor_gt 0.0685
_refine_ls_shift/su_max 0.002
_refine_ls_shift/su_mean 0.000
_refine_ls_structure_factor_coef Fsqd
_refine_ls_weighting_details 'calc w=1/[\s^2^(Fo^2^)+(0.1347P)^2^+0.0000P] where P=(Fo^2^+2Fc^2^)/3'
_refine_ls_weighting_scheme calc
_refine_ls_wR_factor_gt 0.2021
_refine_ls_wR_factor_ref 0.2327
_reflns_number_gt 8230
_reflns_number_total 14561
_reflns_threshold_expression >2sigma(I)
_cod_data_source_file b817537n.txt
_cod_data_source_block b
_cod_depositor_comments
;
The following automatic conversions were performed:
'_symmetry_cell_setting' value 'Triclinic' changed to 'triclinic'
according to '/home/saulius/struct/CIF-dictionaries/cif_core.dic'
dictionary named 'cif_core.dic' version 2.4.1 from
2010-06-29.

'_exptl_absorpt_correction_type' value 'Multi-scan' changed
to 'multi-scan' according to
'/home/saulius/struct/CIF-dictionaries/cif_core.dic' dictionary named
'cif_core.dic' version 2.4.1 from 2010-06-29.

Automatic conversion script
Id: cif_fix_enum 1527 2010-12-29 10:47:43Z saulius 
;
_cod_original_cell_volume 3182.0(18)
_cod_original_sg_symbol_H-M P-1
_cod_database_code 7000485

loop_
_symmetry_equiv_pos_as_xyz
'x, y, z'
'-x, -y, -z'

loop_
_atom_site_label
_atom_site_type_symbol
_atom_site_fract_x
_atom_site_fract_y
_atom_site_fract_z
_atom_site_U_iso_or_equiv
_atom_site_adp_type
_atom_site_occupancy
_atom_site_symmetry_multiplicity
_atom_site_calc_flag
_atom_site_refinement_flags
_atom_site_disorder_assembly
_atom_site_disorder_group
C1 C 0.7484(5) -0.2228(4) 0.3528(4) 0.0375(14) Uani 1 1 d . . .
H1A H 0.8119 -0.2496 0.3386 0.045 Uiso 1 1 calc R . .
H1B H 0.7109 -0.2546 0.3843 0.045 Uiso 1 1 calc R . .
C2 C 0.5277(4) -0.1149(5) 0.3940(4) 0.0342(13) Uani 1 1 d . . .
H2A H 0.4684 -0.0813 0.4027 0.041 Uiso 1 1 calc R . .
H2B H 0.5165 -0.1602 0.4202 0.041 Uiso 1 1 calc R . .
C3 C 0.8680(4) -0.0651(5) 0.4020(3) 0.0308(12) Uani 1 1 d . . .
C4 C 0.7122(4) -0.0605(4) 0.4682(3) 0.0309(12) Uani 1 1 d . . .
C5 C 0.7813(4) 0.0443(4) 0.5052(3) 0.0272(12) Uani 1 1 d . . .
C6 C 0.6877(5) -0.1059(5) 0.5306(4) 0.0439(16) Uani 1 1 d . . .
H6A H 0.7510 -0.1164 0.5511 0.066 Uiso 1 1 calc R . .
H6B H 0.6417 -0.1673 0.5040 0.066 Uiso 1 1 calc R . .
H6C H 0.6552 -0.0623 0.5756 0.066 Uiso 1 1 calc R . .
C7 C 0.8078(5) 0.0875(5) 0.5987(3) 0.0389(14) Uani 1 1 d . . .
H7A H 0.8486 0.0473 0.6117 0.058 Uiso 1 1 calc R . .
H7B H 0.7449 0.0899 0.6262 0.058 Uiso 1 1 calc R . .
H7C H 0.8466 0.1525 0.6166 0.058 Uiso 1 1 calc R . .
C8 C 0.6250(4) 0.0503(4) 0.4422(3) 0.0302(12) Uani 1 1 d . . .
C9 C 0.7459(4) 0.2053(4) 0.5022(3) 0.0301(12) Uani 1 1 d . . .
H9A H 0.7814 0.2375 0.5570 0.036 Uiso 1 1 calc R . .
H9B H 0.6823 0.2316 0.5039 0.036 Uiso 1 1 calc R . .
C10 C 0.9676(4) 0.1009(5) 0.4736(4) 0.0333(13) Uani 1 1 d . . .
H10A H 0.9768 0.1442 0.5318 0.040 Uiso 1 1 calc R . .
H10B H 1.0267 0.0671 0.4605 0.040 Uiso 1 1 calc R . .
C11 C 0.9250(4) 0.2491(4) 0.4518(3) 0.0246(11) Uani 1 1 d . . .
C12 C 0.9480(4) 0.2808(4) 0.3782(3) 0.0253(11) Uani 1 1 d . . .
C13 C 0.9705(5) 0.3240(5) 0.5356(4) 0.0449(16) Uani 1 1 d . . .
H13A H 0.9401 0.3820 0.5497 0.067 Uiso 1 1 calc R . .
H13B H 1.0442 0.3400 0.5347 0.067 Uiso 1 1 calc R . .
H13C H 0.9560 0.2977 0.5759 0.067 Uiso 1 1 calc R . .
C14 C 1.0134(4) 0.3806(4) 0.4018(4) 0.0358(13) Uani 1 1 d . . .
H14A H 1.0813 0.3811 0.4231 0.054 Uiso 1 1 calc R . .
H14B H 0.9812 0.4292 0.4431 0.054 Uiso 1 1 calc R . .
H14C H 1.0191 0.3949 0.3540 0.054 Uiso 1 1 calc R . .
C15 C 1.0132(4) 0.1361(4) 0.3544(3) 0.0278(12) Uani 1 1 d . . .
C16 C 0.7690(4) 0.2478(4) 0.3856(3) 0.0242(11) Uani 1 1 d . . .
C17 C 0.8209(4) 0.3107(4) 0.2824(3) 0.0266(11) Uani 1 1 d . . .
H17A H 0.7566 0.3368 0.2933 0.032 Uiso 1 1 calc R . .
H17B H 0.8755 0.3637 0.2864 0.032 Uiso 1 1 calc R . .
C18 C 1.0382(4) 0.1955(4) 0.2458(3) 0.0296(12) Uani 1 1 d . . .
H18A H 1.0692 0.2605 0.2517 0.035 Uiso 1 1 calc R . .
H18B H 1.0926 0.1558 0.2334 0.035 Uiso 1 1 calc R . .
C19 C 0.8951(4) 0.2066(4) 0.1473(3) 0.0257(11) Uani 1 1 d . . .
C20 C 0.8373(4) 0.1236(4) 0.0656(3) 0.0261(11) Uani 1 1 d . . .
C21 C 0.7143(4) 0.1847(4) 0.1623(3) 0.0258(11) Uani 1 1 d . . .
C22 C 0.9498(4) 0.0564(4) 0.1235(3) 0.0281(12) Uani 1 1 d . . .
C23 C 0.9595(5) 0.2911(5) 0.1381(4) 0.0399(14) Uani 1 1 d . . .
H23A H 1.0143 0.2686 0.1035 0.060 Uiso 1 1 calc R . .
H23B H 0.9889 0.3388 0.1914 0.060 Uiso 1 1 calc R . .
H23C H 0.9168 0.3202 0.1136 0.060 Uiso 1 1 calc R . .
C24 C 0.8474(5) 0.1432(5) -0.0107(4) 0.0378(14) Uani 1 1 d . . .
H24A H 0.8169 0.1995 -0.0037 0.057 Uiso 1 1 calc R . .
H24B H 0.8122 0.0874 -0.0574 0.057 Uiso 1 1 calc R . .
H24C H 0.9194 0.1551 -0.0197 0.057 Uiso 1 1 calc R . .
C25 C 0.6417(4) 0.0528(4) 0.0308(3) 0.0303(12) Uani 1 1 d . . .
H25A H 0.6547 0.0468 -0.0244 0.036 Uiso 1 1 calc R . .
H25B H 0.5810 0.0841 0.0463 0.036 Uiso 1 1 calc R . .
C26 C 0.8583(4) -0.0587(4) -0.0073(3) 0.0309(12) Uani 1 1 d . . .
H26A H 0.9188 -0.0903 -0.0128 0.037 Uiso 1 1 calc R . .
H26B H 0.8452 -0.0520 -0.0583 0.037 Uiso 1 1 calc R . .
C27 C 0.5492(4) -0.0647(4) 0.0798(3) 0.0301(12) Uani 1 1 d . . .
C28 C 0.7835(4) -0.1941(4) 0.0279(3) 0.0315(12) Uani 1 1 d . . .
C29 C 0.6616(4) -0.1292(4) -0.0241(3) 0.0293(12) Uani 1 1 d . . .
C30 C 0.6030(4) -0.2137(4) -0.0026(3) 0.0307(12) Uani 1 1 d . . .
C31 C 0.5363(6) -0.2973(5) -0.0742(4) 0.0500(17) Uani 1 1 d . . .
H31A H 0.4809 -0.2731 -0.0916 0.075 Uiso 1 1 calc R . .
H31B H 0.5078 -0.3474 -0.0567 0.075 Uiso 1 1 calc R . .
H31C H 0.5782 -0.3241 -0.1192 0.075 Uiso 1 1 calc R . .
C32 C 0.6489(5) -0.1444(5) -0.1147(3) 0.0423(15) Uani 1 1 d . . .
H32A H 0.6785 -0.2004 -0.1486 0.063 Uiso 1 1 calc R . .
H32B H 0.6839 -0.0875 -0.1204 0.063 Uiso 1 1 calc R . .
H32C H 0.5765 -0.1550 -0.1316 0.063 Uiso 1 1 calc R . .
C33 C 0.4597(4) -0.2053(4) 0.0984(4) 0.0348(13) Uani 1 1 d . . .
H33A H 0.4298 -0.2698 0.0575 0.042 Uiso 1 1 calc R . .
H33B H 0.4053 -0.1657 0.1121 0.042 Uiso 1 1 calc R . .
C34 C 0.6766(5) -0.3216(4) 0.0585(4) 0.0395(14) Uani 1 1 d . . .
H34A H 0.6223 -0.3747 0.0247 0.047 Uiso 1 1 calc R . .
H34B H 0.7409 -0.3475 0.0532 0.047 Uiso 1 1 calc R . .
C35 C 0.4819(4) -0.1474(4) 0.2495(4) 0.0317(12) Uani 1 1 d . . .
C36 C 0.7292(5) -0.2632(5) 0.2047(4) 0.0400(14) Uani 1 1 d . . .
C37 C 0.5495(5) -0.2928(4) 0.1722(4) 0.0370(14) Uani 1 1 d . . .
C38 C 0.5734(5) -0.2620(4) 0.2680(4) 0.0367(14) Uani 1 1 d . . .
C39 C 0.4836(6) -0.3921(5) 0.1267(5) 0.057(2) Uani 1 1 d . . .
H39A H 0.4165 -0.3924 0.1481 0.086 Uiso 1 1 calc R . .
H39B H 0.5165 -0.4409 0.1339 0.086 Uiso 1 1 calc R . .
H39C H 0.4758 -0.4062 0.0691 0.086 Uiso 1 1 calc R . .
C40 C 0.5242(6) -0.3363(5) 0.3004(5) 0.059(2) Uani 1 1 d . . .
H40A H 0.4500 -0.3452 0.2925 0.088 Uiso 1 1 calc R . .
H40B H 0.5448 -0.3128 0.3581 0.088 Uiso 1 1 calc R . .
H40C H 0.5471 -0.3977 0.2710 0.088 Uiso 1 1 calc R . .
N1 N 0.9992(3) 0.2024(3) 0.3234(3) 0.0276(10) Uani 1 1 d . . .
N2 N 0.8444(3) 0.2776(3) 0.3455(3) 0.0254(9) Uani 1 1 d . . .
N3 N 0.9681(3) 0.1597(3) 0.4269(3) 0.0295(10) Uani 1 1 d . . .
N4 N 0.8108(3) 0.2294(3) 0.4457(3) 0.0281(10) Uani 1 1 d . . .
N5 N 0.8734(3) 0.0281(4) 0.4592(3) 0.0294(10) Uani 1 1 d . . .
N6 N 0.7191(3) 0.1025(4) 0.4823(3) 0.0303(10) Uani 1 1 d . . .
N7 N 0.7748(4) -0.1179(4) 0.4043(3) 0.0322(11) Uani 1 1 d . . .
N8 N 0.6193(3) -0.0435(3) 0.4346(3) 0.0314(11) Uani 1 1 d . . .
N9 N 0.6855(4) -0.2450(4) 0.2775(3) 0.0390(12) Uani 1 1 d . . .
N10 N 0.5309(4) -0.1708(4) 0.3063(3) 0.0359(11) Uani 1 1 d . . .
N11 N 0.6521(4) -0.2882(4) 0.1432(3) 0.0380(12) Uani 1 1 d . . .
N12 N 0.4964(4) -0.2143(4) 0.1723(3) 0.0359(11) Uani 1 1 d . . .
N13 N 0.6877(4) -0.2460(4) 0.0265(3) 0.0361(11) Uani 1 1 d . . .
N14 N 0.5402(4) -0.1621(4) 0.0631(3) 0.0337(11) Uani 1 1 d . . .
N15 N 0.7695(3) -0.1220(4) 0.0032(3) 0.0315(11) Uani 1 1 d . . .
N16 N 0.6178(4) -0.0445(3) 0.0287(3) 0.0306(10) Uani 1 1 d . . .
N17 N 0.8819(4) 0.0377(3) 0.0589(3) 0.0289(10) Uani 1 1 d . . .
N18 N 0.7284(3) 0.1151(3) 0.0856(3) 0.0292(10) Uani 1 1 d . . .
N19 N 0.8107(3) 0.2358(3) 0.1991(3) 0.0286(10) Uani 1 1 d . . .
N20 N 0.9601(3) 0.1540(3) 0.1771(3) 0.0278(10) Uani 1 1 d . . .
O1 O 0.5565(3) 0.0826(3) 0.4191(3) 0.0387(10) Uani 1 1 d . . .
O2 O 0.6741(3) 0.2393(3) 0.3688(2) 0.0290(8) Uani 1 1 d . . .
O3 O 0.6314(3) 0.1988(3) 0.1910(2) 0.0361(9) Uani 1 1 d . . .
O4 O 0.4329(3) -0.0813(3) 0.2649(3) 0.0420(10) Uani 1 1 d . . .
O5 O 0.5020(3) -0.0075(3) 0.1296(2) 0.0369(9) Uani 1 1 d . . .
O6 O 0.9366(3) -0.0982(3) 0.3581(3) 0.0403(10) Uani 1 1 d . . .
O7 O 1.0580(3) 0.0656(3) 0.3217(3) 0.0377(10) Uani 1 1 d . . .
O8 O 0.9996(3) -0.0018(3) 0.1317(2) 0.0356(9) Uani 1 1 d . . .
O9 O 0.8674(3) -0.2107(3) 0.0455(3) 0.0434(11) Uani 1 1 d . . .
O10 O 0.8235(3) -0.2617(4) 0.1951(3) 0.0521(12) Uani 1 1 d . . .
O11 O 0.5791(3) 0.4197(3) 0.2570(2) 0.0358(9) Uani 1 1 d . . .
O12 O 0.4325(3) 0.3073(3) 0.3018(2) 0.0247(8) Uani 1 1 d . . .
O13 O 0.6000(3) 0.4045(3) 0.4100(2) 0.0230(8) Uani 1 1 d . . .
O14 O 0.2774(3) 0.1859(3) 0.3190(2) 0.0352(9) Uani 1 1 d . . .
O15 O 0.4427(3) 0.2850(3) 0.4396(2) 0.0257(8) Uani 1 1 d . . .
O16 O 0.6082(3) 0.3743(3) 0.5516(2) 0.0280(8) Uani 1 1 d . . .
O17 O 0.7880(3) 0.4578(3) 0.6604(3) 0.0449(11) Uani 1 1 d . . .
O18 O 0.5992(3) 0.5198(3) 0.6934(2) 0.0294(8) Uani 1 1 d . . .
O19 O 0.2474(3) 0.3668(3) 0.3331(2) 0.0311(9) Uani 1 1 d . . .
O20 O 0.4184(2) 0.4565(2) 0.4460(2) 0.0215(7) Uani 1 1 d . . .
O21 O 0.2594(3) 0.3381(3) 0.4691(2) 0.0306(8) Uani 1 1 d . . .
O22 O 0.4232(3) 0.4375(3) 0.5865(2) 0.0227(7) Uani 1 1 d . . .
O23 O 0.2224(3) 0.4749(3) 0.6122(3) 0.0366(10) Uani 1 1 d . . .
O24 O 0.2353(3) 0.5154(3) 0.4777(2) 0.0293(8) Uani 1 1 d . . .
K2 K 0.49853(10) 0.12661(10) 0.28808(8) 0.0357(3) Uani 1 1 d . . .
V1 V 0.70981(7) 0.49860(7) 0.61723(6) 0.0289(2) Uani 1 1 d . . .
V2 V 0.51068(6) 0.39540(6) 0.50118(5) 0.0207(2) Uani 1 1 d . . .
V3 V 0.29737(7) 0.45990(7) 0.53856(6) 0.0247(2) Uani 1 1 d . . .
V4 V 0.32774(7) 0.29929(7) 0.36633(6) 0.0260(2) Uani 1 1 d . . .
V5 V 0.50365(7) 0.43272(6) 0.32979(5) 0.0237(2) Uani 1 1 d . . .
K1 K 0.99839(16) -0.12341(13) 0.20468(11) 0.0666(5) Uani 1 1 d . . .
O1W O 0.2350(5) -0.0353(4) 0.2193(4) 0.0763(17) Uani 1 1 d . . .
O2W O 0.2332(9) 0.3630(11) 0.1629(6) 0.098(5) Uani 0.50 1 d P . .
O3W O 0.1226(11) 0.4518(10) 0.7417(7) 0.098(5) Uani 0.50 1 d P . .
O4W O 0.7610(12) -0.0113(11) 0.2414(9) 0.106(5) Uani 0.50 1 d P . .
O5W O 0.7129(14) 0.4738(18) 0.1546(12) 0.185(11) Uani 0.50 1 d P . .
O6W O 0.748(2) 0.395(2) -0.0120(14) 0.104(11) Uani 0.25 1 d P . .
O7W O -0.0244(14) 0.2863(13) 0.7348(17) 0.177(10) Uani 0.50 1 d P . .
O8W O 1.151(2) -0.235(2) 0.1750(17) 0.100(9) Uani 0.25 1 d P . .
O9W O 0.978(2) -0.353(2) 0.046(2) 0.132(15) Uani 0.25 1 d P . .
H13O H 0.616(4) 0.369(4) 0.391(3) 0.001(15) Uiso 1 1 d . . .

loop_
_atom_site_aniso_label
_atom_site_aniso_U_11
_atom_site_aniso_U_22
_atom_site_aniso_U_33
_atom_site_aniso_U_23
_atom_site_aniso_U_13
_atom_site_aniso_U_12
C1 0.045(4) 0.036(3) 0.041(3) 0.021(3) 0.007(3) 0.017(3)
C2 0.031(3) 0.044(3) 0.037(3) 0.025(3) 0.009(3) 0.008(3)
C3 0.028(3) 0.045(3) 0.028(3) 0.022(3) 0.003(2) 0.012(3)
C4 0.028(3) 0.043(3) 0.029(3) 0.021(3) 0.004(2) 0.011(3)
C5 0.023(3) 0.037(3) 0.027(3) 0.017(2) 0.005(2) 0.011(2)
C6 0.046(4) 0.062(4) 0.042(4) 0.037(3) 0.013(3) 0.016(3)
C7 0.037(3) 0.056(4) 0.028(3) 0.021(3) 0.004(3) 0.012(3)
C8 0.030(3) 0.039(3) 0.032(3) 0.023(3) 0.010(2) 0.011(3)
C9 0.034(3) 0.034(3) 0.023(3) 0.009(2) 0.009(2) 0.015(3)
C10 0.023(3) 0.051(4) 0.031(3) 0.022(3) 0.001(2) 0.009(3)
C11 0.020(2) 0.030(3) 0.020(2) 0.007(2) 0.002(2) 0.004(2)
C12 0.023(3) 0.026(3) 0.025(3) 0.009(2) 0.002(2) 0.002(2)
C13 0.048(4) 0.048(4) 0.025(3) 0.006(3) -0.006(3) -0.004(3)
C14 0.031(3) 0.035(3) 0.033(3) 0.009(3) 0.000(2) -0.003(3)
C15 0.021(3) 0.034(3) 0.027(3) 0.012(2) -0.003(2) 0.002(2)
C16 0.028(3) 0.018(2) 0.025(3) 0.007(2) 0.001(2) 0.005(2)
C17 0.031(3) 0.024(3) 0.023(3) 0.006(2) 0.001(2) 0.006(2)
C18 0.024(3) 0.036(3) 0.025(3) 0.011(2) 0.006(2) -0.002(2)
C19 0.026(3) 0.031(3) 0.023(3) 0.014(2) 0.006(2) 0.006(2)
C20 0.026(3) 0.030(3) 0.026(3) 0.013(2) 0.007(2) 0.010(2)
C21 0.028(3) 0.025(3) 0.025(3) 0.010(2) 0.002(2) 0.006(2)
C22 0.023(3) 0.038(3) 0.025(3) 0.013(2) 0.007(2) 0.012(2)
C23 0.046(4) 0.042(4) 0.040(3) 0.025(3) 0.007(3) 0.005(3)
C24 0.047(4) 0.050(4) 0.027(3) 0.023(3) 0.012(3) 0.019(3)
C25 0.027(3) 0.035(3) 0.029(3) 0.012(2) -0.001(2) 0.010(2)
C26 0.034(3) 0.034(3) 0.025(3) 0.010(2) 0.006(2) 0.014(3)
C27 0.028(3) 0.035(3) 0.022(3) 0.006(2) -0.003(2) 0.006(2)
C28 0.035(3) 0.028(3) 0.027(3) 0.008(2) 0.003(2) 0.006(3)
C29 0.031(3) 0.033(3) 0.019(3) 0.007(2) -0.003(2) 0.006(2)
C30 0.035(3) 0.029(3) 0.024(3) 0.009(2) -0.006(2) 0.000(2)
C31 0.058(4) 0.038(4) 0.035(4) 0.001(3) -0.009(3) -0.006(3)
C32 0.050(4) 0.051(4) 0.022(3) 0.010(3) -0.004(3) 0.010(3)
C33 0.029(3) 0.036(3) 0.036(3) 0.014(3) -0.004(2) 0.000(3)
C34 0.052(4) 0.030(3) 0.035(3) 0.010(3) 0.002(3) 0.011(3)
C35 0.027(3) 0.033(3) 0.039(3) 0.019(3) 0.005(2) 0.004(3)
C36 0.042(4) 0.037(3) 0.043(4) 0.017(3) 0.005(3) 0.011(3)
C37 0.040(3) 0.029(3) 0.041(3) 0.015(3) 0.005(3) 0.001(3)
C38 0.037(3) 0.033(3) 0.045(4) 0.022(3) 0.006(3) 0.006(3)
C39 0.058(5) 0.033(4) 0.067(5) 0.013(4) 0.004(4) -0.009(3)
C40 0.068(5) 0.047(4) 0.076(6) 0.044(4) 0.006(4) 0.000(4)
N1 0.028(2) 0.031(2) 0.026(2) 0.013(2) 0.0040(19) 0.008(2)
N2 0.016(2) 0.031(2) 0.030(2) 0.014(2) 0.0005(18) 0.0011(19)
N3 0.028(2) 0.037(3) 0.030(2) 0.017(2) 0.0065(19) 0.013(2)
N4 0.023(2) 0.035(3) 0.028(2) 0.013(2) 0.0014(19) 0.006(2)
N5 0.025(2) 0.038(3) 0.031(2) 0.018(2) 0.0087(19) 0.011(2)
N6 0.025(2) 0.038(3) 0.036(3) 0.021(2) 0.002(2) 0.009(2)
N7 0.032(3) 0.037(3) 0.032(3) 0.017(2) 0.007(2) 0.011(2)
N8 0.027(2) 0.033(3) 0.041(3) 0.022(2) 0.002(2) 0.004(2)
N9 0.037(3) 0.043(3) 0.039(3) 0.017(2) 0.009(2) 0.013(2)
N10 0.037(3) 0.037(3) 0.039(3) 0.020(2) 0.007(2) 0.011(2)
N11 0.040(3) 0.037(3) 0.039(3) 0.018(2) 0.005(2) 0.009(2)
N12 0.038(3) 0.033(3) 0.038(3) 0.017(2) -0.003(2) 0.005(2)
N13 0.042(3) 0.032(3) 0.035(3) 0.014(2) 0.002(2) 0.006(2)
N14 0.036(3) 0.030(3) 0.033(3) 0.011(2) 0.004(2) 0.004(2)
N15 0.029(2) 0.036(3) 0.032(3) 0.015(2) 0.003(2) 0.010(2)
N16 0.034(3) 0.029(2) 0.027(2) 0.009(2) 0.002(2) 0.007(2)
N17 0.034(3) 0.029(2) 0.025(2) 0.010(2) 0.003(2) 0.013(2)
N18 0.020(2) 0.037(3) 0.026(2) 0.009(2) 0.0022(18) 0.007(2)
N19 0.026(2) 0.031(3) 0.028(2) 0.011(2) 0.0038(19) 0.006(2)
N20 0.026(2) 0.032(3) 0.029(2) 0.016(2) 0.0005(19) 0.007(2)
O1 0.028(2) 0.049(3) 0.049(3) 0.030(2) -0.0003(19) 0.011(2)
O2 0.0231(19) 0.029(2) 0.035(2) 0.0123(17) 0.0043(16) 0.0075(16)
O3 0.026(2) 0.046(2) 0.032(2) 0.0096(19) 0.0063(17) 0.0093(18)
O4 0.045(3) 0.049(3) 0.038(2) 0.020(2) 0.008(2) 0.019(2)
O5 0.039(2) 0.038(2) 0.030(2) 0.0096(19) 0.0062(18) 0.0099(19)
O6 0.037(2) 0.051(3) 0.039(2) 0.020(2) 0.0120(19) 0.020(2)
O7 0.036(2) 0.043(2) 0.039(2) 0.018(2) 0.0132(19) 0.019(2)
O8 0.039(2) 0.037(2) 0.036(2) 0.0174(19) 0.0031(18) 0.0151(19)
O9 0.041(2) 0.047(3) 0.049(3) 0.024(2) 0.001(2) 0.014(2)
O10 0.039(3) 0.067(3) 0.047(3) 0.020(3) 0.006(2) 0.011(2)
O11 0.041(2) 0.033(2) 0.027(2) 0.0081(17) 0.0105(18) 0.0016(19)
O12 0.0236(18) 0.0230(19) 0.0256(19) 0.0081(15) 0.0008(15) 0.0037(15)
O13 0.0191(19) 0.016(2) 0.029(2) 0.0036(17) 0.0039(16) 0.0055(17)
O14 0.033(2) 0.028(2) 0.037(2) 0.0099(18) -0.0005(18) -0.0070(17)
O15 0.0292(19) 0.0201(18) 0.0254(19) 0.0074(15) 0.0017(15) 0.0027(16)
O16 0.030(2) 0.0239(19) 0.031(2) 0.0114(16) 0.0003(16) 0.0053(16)
O17 0.044(3) 0.046(3) 0.048(3) 0.019(2) -0.005(2) 0.018(2)
O18 0.036(2) 0.030(2) 0.026(2) 0.0158(17) 0.0006(16) 0.0071(17)
O19 0.0260(19) 0.032(2) 0.031(2) 0.0088(17) 0.0004(16) 0.0056(17)
O20 0.0203(17) 0.0208(18) 0.0225(18) 0.0082(15) 0.0006(14) 0.0031(15)
O21 0.028(2) 0.027(2) 0.032(2) 0.0085(17) 0.0041(16) 0.0004(17)
O22 0.0237(18) 0.0235(18) 0.0231(18) 0.0120(15) 0.0059(14) 0.0029(15)
O23 0.029(2) 0.036(2) 0.042(2) 0.0127(19) 0.0114(18) 0.0034(18)
O24 0.0216(18) 0.028(2) 0.035(2) 0.0092(17) 0.0003(16) 0.0041(16)
K2 0.0359(7) 0.0369(7) 0.0325(7) 0.0117(6) 0.0031(5) 0.0088(6)
V1 0.0248(5) 0.0294(5) 0.0322(5) 0.0122(4) -0.0034(4) 0.0057(4)
V2 0.0215(4) 0.0182(4) 0.0235(4) 0.0096(4) 0.0021(3) 0.0042(3)
V3 0.0197(4) 0.0238(5) 0.0279(5) 0.0084(4) 0.0038(4) 0.0019(4)
V4 0.0243(5) 0.0223(5) 0.0268(5) 0.0067(4) -0.0003(4) 0.0003(4)
V5 0.0257(5) 0.0237(5) 0.0214(4) 0.0093(4) 0.0022(4) 0.0035(4)
K1 0.1024(15) 0.0564(11) 0.0484(10) 0.0267(9) 0.0127(10) 0.0197(10)
O1W 0.094(4) 0.066(4) 0.057(4) 0.007(3) -0.002(3) 0.030(3)
O2W 0.083(8) 0.173(14) 0.024(5) 0.006(7) 0.002(5) 0.085(9)
O3W 0.119(11) 0.122(11) 0.053(7) 0.049(8) 0.038(7) -0.018(9)
O4W 0.132(13) 0.095(11) 0.089(11) 0.048(9) 0.014(9) -0.011(9)
O5W 0.123(13) 0.28(3) 0.126(15) 0.102(17) 0.047(12) -0.088(15)
O6W 0.105(19) 0.13(2) 0.061(15) 0.064(16) -0.057(14) -0.103(17)
O7W 0.124(14) 0.085(12) 0.29(3) 0.041(15) -0.068(16) 0.020(11)
O8W 0.12(2) 0.12(2) 0.077(19) 0.044(18) -0.002(16) 0.051(19)
O9W 0.15(2) 0.13(2) 0.25(4) 0.16(3) 0.15(3) 0.14(2)

loop_
_atom_type_symbol
_atom_type_description
_atom_type_scat_dispersion_real
_atom_type_scat_dispersion_imag
_atom_type_scat_source
C C 0.0033 0.0016 'International Tables Vol C Tables 4.2.6.8 and 6.1.1.4'
H H 0.0000 0.0000 'International Tables Vol C Tables 4.2.6.8 and 6.1.1.4'
N N 0.0061 0.0033 'International Tables Vol C Tables 4.2.6.8 and 6.1.1.4'
O O 0.0106 0.0060 'International Tables Vol C Tables 4.2.6.8 and 6.1.1.4'
K K 0.2009 0.2494 'International Tables Vol C Tables 4.2.6.8 and 6.1.1.4'
V V 0.3005 0.5294 'International Tables Vol C Tables 4.2.6.8 and 6.1.1.4'

loop_
_geom_angle_atom_site_label_1
_geom_angle_atom_site_label_2
_geom_angle_atom_site_label_3
_geom_angle
_geom_angle_site_symmetry_1
_geom_angle_site_symmetry_3
_geom_angle_publ_flag
N9 C1 N7 113.0(5) . . ?
N8 C2 N10 115.3(5) . . ?
O6 C3 N5 126.1(6) . . ?
O6 C3 N7 125.2(6) . . ?
N5 C3 N7 108.6(5) . . ?
N8 C4 N7 113.0(5) . . ?
N8 C4 C6 112.0(5) . . ?
N7 C4 C6 111.4(5) . . ?
N8 C4 C5 102.5(4) . . ?
N7 C4 C5 102.5(4) . . ?
C6 C4 C5 115.0(5) . . ?
N6 C5 N5 112.2(4) . . ?
N6 C5 C7 111.6(5) . . ?
N5 C5 C7 112.3(4) . . ?
N6 C5 C4 103.0(4) . . ?
N5 C5 C4 102.5(4) . . ?
C7 C5 C4 114.7(4) . . ?
O1 C8 N8 125.7(6) . . ?
O1 C8 N6 126.0(5) . . ?
N8 C8 N6 108.3(5) . . ?
N6 C9 N4 115.0(4) . . ?
N3 C10 N5 115.3(4) . . ?
N3 C11 N4 111.6(4) . . ?
N3 C11 C13 112.2(5) . . ?
N4 C11 C13 112.5(4) . . ?
N3 C11 C12 102.8(4) . . ?
N4 C11 C12 102.1(4) . . ?
C13 C11 C12 114.9(5) . . ?
N2 C12 N1 113.0(4) . . ?
N2 C12 C14 110.9(4) . . ?
N1 C12 C14 112.0(4) . . ?
N2 C12 C11 102.6(4) . . ?
N1 C12 C11 102.1(4) . . ?
C14 C12 C11 115.7(4) . . ?
O7 C15 N3 125.5(5) . . ?
O7 C15 N1 125.7(5) . . ?
N3 C15 N1 108.8(5) . . ?
O2 C16 N4 125.2(5) . . ?
O2 C16 N2 124.4(5) . . ?
N4 C16 N2 110.4(4) . . ?
N19 C17 N2 114.5(4) . . ?
N20 C18 N1 114.1(4) . . ?
N19 C19 N20 111.6(4) . . ?
N19 C19 C23 112.3(5) . . ?
N20 C19 C23 111.0(4) . . ?
N19 C19 C20 102.7(4) . . ?
N20 C19 C20 102.9(4) . . ?
C23 C19 C20 115.8(4) . . ?
N17 C20 N18 111.6(4) . . ?
N17 C20 C24 112.4(4) . . ?
N18 C20 C24 110.6(4) . . ?
N17 C20 C19 102.9(4) . . ?
N18 C20 C19 103.0(4) . . ?
C24 C20 C19 115.8(5) . . ?
O3 C21 N19 126.5(5) . . ?
O3 C21 N18 125.8(5) . . ?
N19 C21 N18 107.6(4) . . ?
O8 C22 N17 125.9(5) . . ?
O8 C22 N20 124.6(5) . . ?
N17 C22 N20 109.4(4) . . ?
N18 C25 N16 115.5(4) . . ?
N17 C26 N15 114.8(4) . . ?
O5 C27 N14 125.3(5) . . ?
O5 C27 N16 126.3(5) . . ?
N14 C27 N16 108.3(5) . . ?
O9 C28 N15 125.8(5) . . ?
O9 C28 N13 126.4(5) . . ?
N15 C28 N13 107.8(5) . . ?
N16 C29 N15 111.5(4) . . ?
N16 C29 C32 110.6(5) . . ?
N15 C29 C32 112.2(5) . . ?
N16 C29 C30 102.9(4) . . ?
N15 C29 C30 102.9(4) . . ?
C32 C29 C30 116.2(5) . . ?
N13 C30 N14 112.8(5) . . ?
N13 C30 C31 112.0(5) . . ?
N14 C30 C31 111.5(5) . . ?
N13 C30 C29 102.2(4) . . ?
N14 C30 C29 102.7(4) . . ?
C31 C30 C29 115.1(5) . . ?
N14 C33 N12 113.4(5) . . ?
N11 C34 N13 114.4(5) . . ?
O4 C35 N12 126.1(5) . . ?
O4 C35 N10 126.3(5) . . ?
N12 C35 N10 107.6(5) . . ?
O10 C36 N9 125.3(6) . . ?
O10 C36 N11 125.6(6) . . ?
N9 C36 N11 109.1(5) . . ?
N11 C37 N12 113.1(5) . . ?
N11 C37 C39 112.0(5) . . ?
N12 C37 C39 111.6(5) . . ?
N11 C37 C38 102.7(5) . . ?
N12 C37 C38 101.8(5) . . ?
C39 C37 C38 114.9(5) . . ?
N9 C38 N10 112.2(5) . . ?
N9 C38 C40 112.7(5) . . ?
N10 C38 C40 110.2(5) . . ?
N9 C38 C37 102.9(5) . . ?
N10 C38 C37 103.1(4) . . ?
C40 C38 C37 115.2(6) . . ?
C15 N1 C18 121.4(4) . . ?
C15 N1 C12 113.1(4) . . ?
C18 N1 C12 125.4(4) . . ?
C16 N2 C17 121.9(4) . . ?
C16 N2 C12 112.5(4) . . ?
C17 N2 C12 125.4(4) . . ?
C15 N3 C10 121.8(5) . . ?
C15 N3 C11 113.1(4) . . ?
C10 N3 C11 125.1(4) . . ?
C16 N4 C9 120.6(4) . . ?
C16 N4 C11 112.3(4) . . ?
C9 N4 C11 126.6(4) . . ?
C3 N5 C5 113.5(5) . . ?
C3 N5 C10 120.8(4) . . ?
C5 N5 C10 125.6(5) . . ?
C8 N6 C9 121.1(4) . . ?
C8 N6 C5 112.8(5) . . ?
C9 N6 C5 126.1(5) . . ?
C3 N7 C1 121.5(5) . . ?
C3 N7 C4 112.9(5) . . ?
C1 N7 C4 125.3(5) . . ?
C8 N8 C2 119.9(5) . . ?
C8 N8 C4 113.4(5) . . ?
C2 N8 C4 126.7(5) . . ?
C36 N9 C38 112.7(5) . . ?
C36 N9 C1 121.2(5) . . ?
C38 N9 C1 125.7(5) . . ?
C35 N10 C2 121.1(5) . . ?
C35 N10 C38 112.9(5) . . ?
C2 N10 C38 125.5(5) . . ?
C36 N11 C34 120.1(5) . . ?
C36 N11 C37 112.6(5) . . ?
C34 N11 C37 126.4(5) . . ?
C35 N12 C33 121.0(5) . . ?
C35 N12 C37 114.3(5) . . ?
C33 N12 C37 124.7(5) . . ?
C28 N13 C30 114.0(5) . . ?
C28 N13 C34 120.5(5) . . ?
C30 N13 C34 125.3(5) . . ?
C27 N14 C33 119.0(5) . . ?
C27 N14 C30 113.0(5) . . ?
C33 N14 C30 126.9(5) . . ?
C28 N15 C26 120.7(5) . . ?
C28 N15 C29 112.7(5) . . ?
C26 N15 C29 125.7(4) . . ?
C27 N16 C25 121.2(5) . . ?
C27 N16 C29 113.0(4) . . ?
C25 N16 C29 125.9(4) . . ?
C22 N17 C26 120.9(4) . . ?
C22 N17 C20 113.0(4) . . ?
C26 N17 C20 126.1(4) . . ?
C21 N18 C25 120.9(4) . . ?
C21 N18 C20 112.5(4) . . ?
C25 N18 C20 126.2(4) . . ?
C21 N19 C17 120.2(4) . . ?
C21 N19 C19 113.9(4) . . ?
C17 N19 C19 125.9(4) . . ?
C22 N20 C18 120.2(4) . . ?
C22 N20 C19 111.7(4) . . ?
C18 N20 C19 127.5(5) . . ?
C8 O1 K2 141.0(4) . . ?
C16 O2 K2 148.7(3) . . ?
C21 O3 K2 136.2(4) . . ?
C35 O4 K2 131.1(4) . . ?
C27 O5 K2 147.1(4) . . ?
C3 O6 K1 138.5(4) . . ?
C15 O7 K1 134.4(4) . . ?
C22 O8 K1 141.8(3) . . ?
C28 O9 K1 130.2(4) . . ?
C36 O10 K1 137.6(4) . . ?
V4 O12 V5 114.46(18) . . ?
V4 O12 K2 94.56(14) . . ?
V5 O12 K2 132.71(16) . . ?
V2 O13 V5 106.40(17) . . ?
V2 O13 V3 107.31(18) . 2_666 ?
V5 O13 V3 99.63(17) . 2_666 ?
V4 O14 K2 91.12(16) . . ?
V2 O15 V4 110.67(18) . . ?
V2 O15 K2 130.69(17) . . ?
V4 O15 K2 87.51(12) . . ?
V2 O16 V1 111.83(18) . . ?
V5 O18 V1 116.23(19) 2_666 . ?
V4 O19 V1 113.7(2) . 2_666 ?
V2 O20 V2 101.62(15) . 2_666 ?
V2 O20 V5 99.16(13) . . ?
V2 O20 V5 90.17(12) 2_666 . ?
V2 O20 V3 89.62(13) . . ?
V2 O20 V3 99.51(13) 2_666 . ?
V5 O20 V3 165.41(17) . . ?
V2 O20 V1 169.25(17) . 2_666 ?
V2 O20 V1 87.84(12) 2_666 2_666 ?
V5 O20 V1 85.76(12) . 2_666 ?
V3 O20 V1 83.73(11) . 2_666 ?
V2 O20 V4 88.79(12) . . ?
V2 O20 V4 168.67(17) 2_666 . ?
V5 O20 V4 83.70(11) . . ?
V3 O20 V4 84.86(11) . . ?
V1 O20 V4 82.23(11) 2_666 . ?
V3 O21 V4 115.07(19) . . ?
V2 O22 V3 106.42(16) . . ?
V2 O22 V5 106.69(16) . 2_666 ?
V3 O22 V5 107.95(16) . 2_666 ?
V1 O24 V3 115.51(18) 2_666 . ?
O2 K2 O5 119.13(12) . . ?
O2 K2 O1 68.78(12) . . ?
O5 K2 O1 119.53(13) . . ?
O2 K2 O3 65.68(12) . . ?
O5 K2 O3 66.45(12) . . ?
O1 K2 O3 127.89(12) . . ?
O2 K2 O12 85.73(11) . . ?
O5 K2 O12 114.23(12) . . ?
O1 K2 O12 126.24(12) . . ?
O3 K2 O12 74.00(11) . . ?
O2 K2 O15 72.76(11) . . ?
O5 K2 O15 163.53(12) . . ?
O1 K2 O15 74.41(12) . . ?
O3 K2 O15 113.30(12) . . ?
O12 K2 O15 52.64(10) . . ?
O2 K2 O4 124.56(12) . . ?
O5 K2 O4 66.10(12) . . ?
O1 K2 O4 64.08(12) . . ?
O3 K2 O4 128.12(12) . . ?
O12 K2 O4 146.63(12) . . ?
O15 K2 O4 118.19(11) . . ?
O2 K2 O14 124.77(11) . . ?
O5 K2 O14 110.51(12) . . ?
O1 K2 O14 106.69(12) . . ?
O3 K2 O14 119.39(11) . . ?
O12 K2 O14 51.43(10) . . ?
O15 K2 O14 54.33(10) . . ?
O4 K2 O14 96.01(11) . . ?
O2 K2 V4 98.95(9) . . ?
O5 K2 V4 127.96(10) . . ?
O1 K2 V4 106.14(9) . . ?
O3 K2 V4 104.65(9) . . ?
O12 K2 V4 30.66(7) . . ?
O15 K2 V4 35.59(7) . . ?
O4 K2 V4 120.54(9) . . ?
O14 K2 V4 26.81(7) . . ?
O17 V1 O24 103.7(2) . 2_666 ?
O17 V1 O19 103.7(2) . 2_666 ?
O24 V1 O19 94.27(17) 2_666 2_666 ?
O17 V1 O18 100.6(2) . . ?
O24 V1 O18 154.76(16) 2_666 . ?
O19 V1 O18 86.38(16) 2_666 . ?
O17 V1 O16 100.7(2) . . ?
O24 V1 O16 87.30(16) 2_666 . ?
O19 V1 O16 154.47(16) 2_666 . ?
O18 V1 O16 81.67(16) . . ?
O17 V1 O20 173.52(19) . 2_666 ?
O24 V1 O20 79.29(14) 2_666 2_666 ?
O19 V1 O20 81.67(14) 2_666 2_666 ?
O18 V1 O20 75.84(13) . 2_666 ?
O16 V1 O20 73.58(13) . 2_666 ?
O17 V1 V4 136.36(17) . 2_666 ?
O24 V1 V4 87.11(12) 2_666 2_666 ?
O19 V1 V4 32.76(12) 2_666 2_666 ?
O18 V1 V4 79.84(11) . 2_666 ?
O16 V1 V4 122.23(11) . 2_666 ?
O20 V1 V4 48.91(9) 2_666 2_666 ?
O17 V1 V2 131.23(18) . . ?
O24 V1 V2 82.11(12) 2_666 . ?
O19 V1 V2 124.41(12) 2_666 . ?
O18 V1 V2 76.84(12) . . ?
O16 V1 V2 30.59(10) . . ?
O20 V1 V2 42.99(9) 2_666 . ?
V4 V1 V2 91.77(4) 2_666 . ?
O17 V1 V3 136.30(17) . 2_666 ?
O24 V1 V3 32.98(11) 2_666 2_666 ?
O19 V1 V3 81.49(12) 2_666 2_666 ?
O18 V1 V3 123.07(11) . 2_666 ?
O16 V1 V3 86.26(11) . 2_666 ?
O20 V1 V3 47.47(8) 2_666 2_666 ?
V4 V1 V3 60.89(3) 2_666 2_666 ?
V2 V1 V3 65.87(3) . 2_666 ?
O15 V2 O16 106.51(18) . . ?
O15 V2 O22 101.04(17) . . ?
O16 V2 O22 99.45(17) . . ?
O15 V2 O13 93.67(17) . . ?
O16 V2 O13 93.90(17) . . ?
O22 V2 O13 156.35(16) . . ?
O15 V2 O20 87.75(16) . . ?
O16 V2 O20 164.43(16) . . ?
O22 V2 O20 83.47(14) . . ?
O13 V2 O20 78.68(15) . . ?
O15 V2 O20 165.01(15) . 2_666 ?
O16 V2 O20 86.76(16) . 2_666 ?
O22 V2 O20 83.17(14) . 2_666 ?
O13 V2 O20 78.17(15) . 2_666 ?
O20 V2 O20 78.38(15) . 2_666 ?
O15 V2 V3 85.59(12) . . ?
O16 V2 V3 137.40(13) . . ?
O22 V2 V3 38.03(11) . . ?
O13 V2 V3 126.62(12) . . ?
O20 V2 V3 47.94(9) . . ?
O20 V2 V3 89.24(9) 2_666 . ?
O15 V2 V1 143.58(12) . . ?
O16 V2 V1 37.58(13) . . ?
O22 V2 V1 93.34(12) . . ?
O13 V2 V1 85.40(12) . . ?
O20 V2 V1 127.33(10) . . ?
O20 V2 V1 49.17(9) 2_666 . ?
V3 V2 V1 123.66(4) . . ?
O15 V2 V4 38.74(12) . . ?
O16 V2 V4 145.04(13) . . ?
O22 V2 V4 93.32(12) . . ?
O13 V2 V4 86.63(12) . . ?
O20 V2 V4 49.03(10) . . ?
O20 V2 V4 127.24(9) 2_666 . ?
V3 V2 V4 60.70(3) . . ?
V1 V2 V4 171.86(4) . . ?
O15 V2 V5 139.17(13) . 2_666 ?
O16 V2 V5 84.30(13) . 2_666 ?
O22 V2 V5 38.20(11) . 2_666 ?
O13 V2 V5 125.41(12) . 2_666 ?
O20 V2 V5 88.89(10) . 2_666 ?
O20 V2 V5 47.24(9) 2_666 2_666 ?
V3 V2 V5 62.77(3) . 2_666 ?
V1 V2 V5 60.98(3) . 2_666 ?
V4 V2 V5 123.29(4) . 2_666 ?
O23 V3 O21 104.8(2) . . ?
O23 V3 O24 102.20(19) . . ?
O21 V3 O24 96.74(18) . . ?
O23 V3 O22 100.65(18) . . ?
O21 V3 O22 95.26(17) . . ?
O24 V3 O22 150.45(15) . . ?
O23 V3 O13 99.76(19) . 2_666 ?
O21 V3 O13 154.37(16) . 2_666 ?
O24 V3 O13 84.94(16) . 2_666 ?
O22 V3 O13 72.90(15) . 2_666 ?
O23 V3 O20 172.40(18) . . ?
O21 V3 O20 82.33(15) . . ?
O24 V3 O20 79.18(14) . . ?
O22 V3 O20 75.79(13) . . ?
O13 V3 O20 72.83(14) 2_666 . ?
O23 V3 V2 135.44(16) . . ?
O21 V3 V2 79.40(12) . . ?
O24 V3 V2 121.61(12) . . ?
O22 V3 V2 35.55(10) . . ?
O13 V3 V2 78.04(11) 2_666 . ?
O20 V3 V2 42.44(8) . . ?
O23 V3 V1 133.49(15) . 2_666 ?
O21 V3 V1 84.12(13) . 2_666 ?
O24 V3 V1 31.52(11) . 2_666 ?
O22 V3 V1 124.29(10) . 2_666 ?
O13 V3 V1 84.25(11) 2_666 2_666 ?
O20 V3 V1 48.80(9) . 2_666 ?
V2 V3 V1 90.92(3) . 2_666 ?
O14 V4 O19 106.4(2) . . ?
O14 V4 O12 100.54(18) . . ?
O19 V4 O12 95.53(17) . . ?
O14 V4 O21 102.07(18) . . ?
O19 V4 O21 88.66(17) . . ?
O12 V4 O21 154.81(17) . . ?
O14 V4 O15 98.42(18) . . ?
O19 V4 O15 154.81(17) . . ?
O12 V4 O15 84.21(15) . . ?
O21 V4 O15 81.64(15) . . ?
O14 V4 O20 171.18(17) . . ?
O19 V4 O20 82.43(15) . . ?
O12 V4 O20 79.04(14) . . ?
O21 V4 O20 76.91(14) . . ?
O15 V4 O20 72.77(13) . . ?
O14 V4 V1 139.91(15) . 2_666 ?
O19 V4 V1 33.57(13) . 2_666 ?
O12 V4 V1 88.44(11) . 2_666 ?
O21 V4 V1 81.40(11) . 2_666 ?
O15 V4 V1 121.45(10) . 2_666 ?
O20 V4 V1 48.86(8) . 2_666 ?
O14 V4 V5 133.39(15) . . ?
O19 V4 V5 82.04(13) . . ?
O12 V4 V5 33.08(11) . . ?
O21 V4 V5 124.21(12) . . ?
O15 V4 V5 84.33(10) . . ?
O20 V4 V5 47.39(8) . . ?
V1 V4 V5 61.40(3) 2_666 . ?
O14 V4 V2 129.00(15) . . ?
O19 V4 V2 124.40(13) . . ?
O12 V4 V2 80.78(12) . . ?
O21 V4 V2 76.43(12) . . ?
O15 V4 V2 30.60(10) . . ?
O20 V4 V2 42.18(8) . . ?
V1 V4 V2 90.89(4) 2_666 . ?
V5 V4 V2 65.08(3) . . ?
O14 V4 K2 62.07(14) . . ?
O19 V4 K2 140.80(13) . . ?
O12 V4 K2 54.79(11) . . ?
O21 V4 K2 129.47(12) . . ?
O15 V4 K2 56.91(10) . . ?
O20 V4 K2 111.66(9) . . ?
V1 V4 K2 142.92(4) 2_666 . ?
V5 V4 K2 82.32(4) . . ?
V2 V4 K2 79.65(4) . . ?
O11 V5 O18 105.6(2) . 2_666 ?
O11 V5 O12 103.46(18) . . ?
O18 V5 O12 96.82(17) 2_666 . ?
O11 V5 O22 98.75(18) . 2_666 ?
O18 V5 O22 94.39(17) 2_666 2_666 ?
O12 V5 O22 151.33(15) . 2_666 ?
O11 V5 O13 99.06(19) . . ?
O18 V5 O13 153.68(17) 2_666 . ?
O12 V5 O13 86.04(16) . . ?
O22 V5 O13 72.65(15) 2_666 . ?
O11 V5 O20 171.39(18) . . ?
O18 V5 O20 81.62(15) 2_666 . ?
O12 V5 O20 79.92(14) . . ?
O22 V5 O20 75.73(13) 2_666 . ?
O13 V5 O20 73.10(14) . . ?
O11 V5 V4 135.58(15) . . ?
O18 V5 V4 82.77(13) 2_666 . ?
O12 V5 V4 32.46(11) . . ?
O22 V5 V4 124.48(10) 2_666 . ?
O13 V5 V4 86.02(11) . . ?
O20 V5 V4 48.90(9) . . ?
O11 V5 V2 133.21(15) . 2_666 ?
O18 V5 V2 78.95(13) 2_666 2_666 ?
O12 V5 V2 122.51(11) . 2_666 ?
O22 V5 V2 35.11(9) 2_666 2_666 ?
O13 V5 V2 77.54(12) . 2_666 ?
O20 V5 V2 42.60(9) . 2_666 ?
V4 V5 V2 91.10(4) . 2_666 ?
O8 K1 O8W 118.2(6) . . ?
O8 K1 O6 128.04(14) . . ?
O8W K1 O6 106.5(6) . . ?
O8 K1 O7 71.39(13) . . ?
O8W K1 O7 113.9(7) . . ?
O6 K1 O7 67.08(13) . . ?
O8 K1 O10 122.99(15) . . ?
O8W K1 O10 100.9(7) . . ?
O6 K1 O10 68.16(14) . . ?
O7 K1 O10 129.10(14) . . ?
O8 K1 O9 66.99(13) . . ?
O8W K1 O9 103.5(6) . . ?
O6 K1 O9 127.56(15) . . ?
O7 K1 O9 133.53(13) . . ?
O10 K1 O9 64.59(14) . . ?
O8 K1 O7W 169.2(5) . 2_656 ?
O8W K1 O7W 51.6(8) . 2_656 ?
O6 K1 O7W 62.4(5) . 2_656 ?
O7 K1 O7W 114.7(4) . 2_656 ?
O10 K1 O7W 61.0(4) . 2_656 ?
O9 K1 O7W 109.8(4) . 2_656 ?
O8 K1 O1W 77.00(14) . 1_655 ?
O8W K1 O1W 57.2(7) . 1_655 ?
O6 K1 O1W 109.66(15) . 1_655 ?
O7 K1 O1W 64.06(13) . 1_655 ?
O10 K1 O1W 157.31(16) . 1_655 ?
O9 K1 O1W 122.72(15) . 1_655 ?
O7W K1 O1W 97.4(4) 2_656 1_655 ?

loop_
_geom_bond_atom_site_label_1
_geom_bond_atom_site_label_2
_geom_bond_distance
_geom_bond_site_symmetry_2
_geom_bond_publ_flag
C1 N9 1.454(8) . ?
C1 N7 1.463(8) . ?
C2 N8 1.445(7) . ?
C2 N10 1.449(8) . ?
C3 O6 1.224(6) . ?
C3 N5 1.357(7) . ?
C3 N7 1.364(7) . ?
C4 N8 1.450(7) . ?
C4 N7 1.467(7) . ?
C4 C6 1.542(7) . ?
C4 C5 1.576(8) . ?
C5 N6 1.451(6) . ?
C5 N5 1.459(6) . ?
C5 C7 1.535(7) . ?
C8 O1 1.224(6) . ?
C8 N8 1.364(7) . ?
C8 N6 1.371(7) . ?
C9 N6 1.438(7) . ?
C9 N4 1.447(7) . ?
C10 N3 1.445(7) . ?
C10 N5 1.468(7) . ?
C11 N3 1.449(7) . ?
C11 N4 1.471(6) . ?
C11 C13 1.509(8) . ?
C11 C12 1.586(7) . ?
C12 N2 1.454(6) . ?
C12 N1 1.458(6) . ?
C12 C14 1.513(8) . ?
C15 O7 1.232(6) . ?
C15 N3 1.359(7) . ?
C15 N1 1.361(7) . ?
C16 O2 1.248(6) . ?
C16 N4 1.341(6) . ?
C16 N2 1.353(6) . ?
C17 N19 1.446(7) . ?
C17 N2 1.452(6) . ?
C18 N20 1.446(7) . ?
C18 N1 1.449(6) . ?
C19 N19 1.450(6) . ?
C19 N20 1.475(6) . ?
C19 C23 1.493(8) . ?
C19 C20 1.574(8) . ?
C20 N17 1.468(6) . ?
C20 N18 1.471(6) . ?
C20 C24 1.508(7) . ?
C21 O3 1.214(6) . ?
C21 N19 1.377(7) . ?
C21 N18 1.381(7) . ?
C22 O8 1.225(6) . ?
C22 N17 1.353(7) . ?
C22 N20 1.383(7) . ?
C25 N18 1.427(7) . ?
C25 N16 1.448(7) . ?
C26 N17 1.443(7) . ?
C26 N15 1.457(7) . ?
C27 O5 1.212(6) . ?
C27 N14 1.370(7) . ?
C27 N16 1.374(7) . ?
C28 O9 1.226(7) . ?
C28 N15 1.367(7) . ?
C28 N13 1.371(8) . ?
C29 N16 1.454(7) . ?
C29 N15 1.461(7) . ?
C29 C32 1.537(7) . ?
C29 C30 1.578(8) . ?
C30 N13 1.445(7) . ?
C30 N14 1.459(7) . ?
C30 C31 1.524(8) . ?
C33 N14 1.440(7) . ?
C33 N12 1.461(7) . ?
C34 N11 1.440(7) . ?
C34 N13 1.465(7) . ?
C35 O4 1.210(6) . ?
C35 N12 1.374(7) . ?
C35 N10 1.380(7) . ?
C36 O10 1.245(7) . ?
C36 N9 1.363(8) . ?
C36 N11 1.372(8) . ?
C37 N11 1.445(7) . ?
C37 N12 1.465(7) . ?
C37 C39 1.507(8) . ?
C37 C38 1.588(9) . ?
C38 N9 1.445(7) . ?
C38 N10 1.470(7) . ?
C38 C40 1.530(8) . ?
O1 K2 2.801(4) . ?
O2 K2 2.648(4) . ?
O3 K2 2.872(4) . ?
O4 K2 2.997(5) . ?
O5 K2 2.735(4) . ?
O6 K1 2.750(4) . ?
O7 K1 2.760(5) . ?
O8 K1 2.652(4) . ?
O9 K1 2.981(5) . ?
O10 K1 2.815(5) . ?
O11 V5 1.604(4) . ?
O12 V4 1.819(4) . ?
O12 V5 1.850(4) . ?
O12 K2 2.915(4) . ?
O13 V2 2.049(4) . ?
O13 V5 2.104(4) . ?
O13 V3 2.119(4) 2_666 ?
O14 V4 1.604(4) . ?
O14 K2 3.143(4) . ?
O15 V2 1.685(4) . ?
O15 V4 2.072(4) . ?
O15 K2 2.982(4) . ?
O16 V2 1.692(4) . ?
O16 V1 2.028(4) . ?
O17 V1 1.605(4) . ?
O18 V5 1.736(4) 2_666 ?
O18 V1 1.965(4) . ?
O19 V4 1.817(4) . ?
O19 V1 1.857(4) 2_666 ?
O20 V2 2.081(3) . ?
O20 V2 2.106(3) 2_666 ?
O20 V5 2.285(3) . ?
O20 V3 2.289(3) . ?
O20 V1 2.337(3) 2_666 ?
O20 V4 2.339(4) . ?
O21 V3 1.745(4) . ?
O21 V4 1.954(4) . ?
O22 V2 1.869(3) . ?
O22 V3 1.980(3) . ?
O22 V5 2.009(4) 2_666 ?
O23 V3 1.609(4) . ?
O24 V1 1.789(4) 2_666 ?
O24 V3 1.862(4) . ?
K2 V4 3.5565(17) . ?
V1 O24 1.789(4) 2_666 ?
V1 O19 1.857(4) 2_666 ?
V1 O20 2.337(3) 2_666 ?
V1 V4 3.0753(16) 2_666 ?
V1 V2 3.0869(14) . ?
V1 V3 3.0881(16) 2_666 ?
V2 O20 2.106(4) 2_666 ?
V2 V3 3.0831(14) . ?
V2 V4 3.0977(14) . ?
V2 V5 3.1120(14) 2_666 ?
V3 O13 2.119(4) 2_666 ?
V3 V1 3.0881(16) 2_666 ?
V4 V1 3.0753(16) 2_666 ?
V4 V5 3.0855(14) . ?
V5 O18 1.736(4) 2_666 ?
V5 O22 2.009(4) 2_666 ?
V5 V2 3.1120(14) 2_666 ?
K1 O8W 2.72(3) . ?
K1 O7W 3.13(2) 2_656 ?
K1 O1W 3.143(7) 1_655 ?
O1W K1 3.143(7) 1_455 ?
O7W K1 3.13(2) 2_656 ?
